data_4519238
loop_
_publ_author_name
'Xie, Ming-Sheng'
'Shan, Meng'
'Li, Ning'
'Chen, Yang-Guang'
'Wang, Xiao-Bing'
'Cheng, Xuan'
'Tian, Yin'
'Wu, Xiao-Xia'
'Deng, Yun'
'Qu, Gui-Rong'
'Guo, Hai-Ming'

_publ_section_title
;
 Chiral 4-Aryl-pyridine-N-oxide Nucleophilic Catalysts: Design, Synthesis,
 and Application in Acylative Dynamic Kinetic Resolution
;
_journal_name_full 'ACS Catalysis'
_journal_page_first 877
_journal_page_last 891
_journal_paper_doi 10.1021/acscatal.1c04923
_journal_year 2021
_chemical_absolute_configuration ad
_chemical_formula_moiety 'C14 H17 Br N4 O2'
_chemical_formula_sum 'C14 H17 Br N4 O2'
_chemical_formula_weight 353.23
_chemical_name_systematic 4p
_space_group_crystal_system monoclinic
_space_group_IT_number 4
_space_group_name_Hall 'P 2yb'
_space_group_name_H-M_alt 'P 1 21 1'
_atom_sites_solution_hydrogens geom
_atom_sites_solution_primary iterative
_audit_creation_date 2021-08-10
_audit_creation_method
;
Olex2 1.2
(compiled 2018.05.29 svn.r3508 for OlexSys, GUI svn.r5506)
;
_cell_angle_alpha 90
_cell_angle_beta 103.252(2)
_cell_angle_gamma 90
_cell_formula_units_Z 4
_cell_length_a 12.1856(4)
_cell_length_b 6.3673(2)
_cell_length_c 21.5285(7)
_cell_measurement_reflns_used 9926
_cell_measurement_temperature 149.99
_cell_measurement_theta_max 78.32
_cell_measurement_theta_min 3.84
_cell_volume 1625.90(9)
_computing_cell_refinement 'SAINT v8.37A (Bruker, 2015)'
_computing_data_reduction 'SAINT v8.37A (Bruker, 2015)'
_computing_molecular_graphics 'Olex2 (Dolomanov et al., 2009)'
_computing_publication_material 'Olex2 (Dolomanov et al., 2009)'
_computing_structure_refinement 'ShelXL (Sheldrick, 2015)'
_computing_structure_solution 'olex2.solve (Bourhis et al., 2015)'
_diffrn_ambient_temperature 149.99
_diffrn_measured_fraction_theta_full 0.996
_diffrn_measured_fraction_theta_max 0.995
_diffrn_measurement_device_type 'Bruker APEX-II CCD'
_diffrn_measurement_method '\f and \w scans'
_diffrn_radiation_type CuK\a
_diffrn_radiation_wavelength 1.54178
_diffrn_reflns_av_R_equivalents 0.0733
_diffrn_reflns_av_unetI/netI 0.0572
_diffrn_reflns_Laue_measured_fraction_full 0.996
_diffrn_reflns_Laue_measured_fraction_max 0.995
_diffrn_reflns_limit_h_max 14
_diffrn_reflns_limit_h_min -12
_diffrn_reflns_limit_k_max 7
_diffrn_reflns_limit_k_min -7
_diffrn_reflns_limit_l_max 26
_diffrn_reflns_limit_l_min -26
_diffrn_reflns_number 30626
_diffrn_reflns_point_group_measured_fraction_full 0.992
_diffrn_reflns_point_group_measured_fraction_max 0.992
_diffrn_reflns_theta_full 67.679
_diffrn_reflns_theta_max 72.112
_diffrn_reflns_theta_min 3.726
_diffrn_standards_number 0
_exptl_absorpt_coefficient_mu 3.535
_exptl_absorpt_correction_T_max 0.7542
_exptl_absorpt_correction_T_min 0.3799
_exptl_absorpt_correction_type multi-scan
_exptl_absorpt_process_details
'SADABS-2016/2 (Bruker,2016/2) was used for absorption correction. wR2(int) was 0.1588 before and 0.1089 after correction. The Ratio of minimum to maximum transmission is 0.5037. The \l/2 correction factor is Not present.'
_exptl_crystal_colour 'clear light colourless'
_exptl_crystal_colour_lustre clear
_exptl_crystal_colour_modifier light
_exptl_crystal_colour_primary colourless
_exptl_crystal_density_diffrn 1.443
_exptl_crystal_description 'rect. Prism'
_exptl_crystal_F_000 720
_exptl_crystal_size_max 0.15
_exptl_crystal_size_mid 0.07
_exptl_crystal_size_min 0.05
_refine_diff_density_max 0.608
_refine_diff_density_min -0.751
_refine_diff_density_rms 0.092
_refine_ls_abs_structure_details
;
 Flack x determined using 2450 quotients [(I+)-(I-)]/[(I+)+(I-)]
 (Parsons, Flack and Wagner, Acta Cryst. B69 (2013) 249-259).
;
_refine_ls_abs_structure_Flack 0.109(12)
_refine_ls_extinction_method none
_refine_ls_goodness_of_fit_ref 1.070
_refine_ls_hydrogen_treatment constr
_refine_ls_matrix_type full
_refine_ls_number_parameters 418
_refine_ls_number_reflns 6341
_refine_ls_number_restraints 1
_refine_ls_restrained_S_all 1.070
_refine_ls_R_factor_all 0.0474
_refine_ls_R_factor_gt 0.0436
_refine_ls_shift/su_max 0.001
_refine_ls_shift/su_mean 0.000
_refine_ls_structure_factor_coef Fsqd
_refine_ls_weighting_details 'w=1/[\s^2^(Fo^2^)+(0.0558P)^2^+0.6371P] where P=(Fo^2^+2Fc^2^)/3'
_refine_ls_weighting_scheme calc
_refine_ls_wR_factor_gt 0.1048
_refine_ls_wR_factor_ref 0.1077
_reflns_Friedel_coverage 0.818
_reflns_Friedel_fraction_full 0.987
_reflns_Friedel_fraction_max 0.987
_reflns_number_gt 5859
_reflns_number_total 6341
_reflns_threshold_expression 'I > 2\s(I)'
_cod_data_source_file cs1c04923_si_003.cif
_cod_data_source_block cu_0121_2_0m
_cod_database_code 4519238
_shelx_shelxl_version_number 2018/3
_shelx_space_group_comment
;
The symmetry employed for this shelxl refinement is uniquely defined
by the following loop, which should always be used as a source of
symmetry information in preference to the above space-group names.
They are only intended as comments.
;
_shelx_estimated_absorpt_t_max 0.843
_shelx_estimated_absorpt_t_min 0.619
_olex2_refinement_description
;
1. Fixed Uiso
 At 1.2 times of:
  All C(H) groups
 At 1.5 times of:
  All C(H,H,H) groups
2. Others
 Sof(C10A)=Sof(H10D)=Sof(H10E)=Sof(H10F)=Sof(C11A)=Sof(H11D)=Sof(H11E)=
 Sof(H11F)=Sof(C9A)=Sof(H9AA)=Sof(H9AB)=Sof(H9AC)=1-FVAR(1)
 Sof(C9)=Sof(H9A)=Sof(H9B)=Sof(H9C)=Sof(C10)=Sof(H10A)=Sof(H10B)=Sof(H10C)=
 Sof(C11)=Sof(H11A)=Sof(H11B)=Sof(H11C)=FVAR(1)
3.a Ternary CH refined with riding coordinates:
 C6(H6), C20(H20)
3.b Aromatic/amide H refined with riding coordinates:
 C13(H13), C3(H3), C2(H2), C14(H14), C27(H27), C17(H17), C16(H16), C28(H28)
3.c Idealised Me refined as rotating group:
 C9(H9A,H9B,H9C), C10(H10A,H10B,H10C), C11(H11A,H11B,H11C), C12(H12A,H12B,
 H12C), C26(H26A,H26B,H26C), C23(H23A,H23B,H23C), C24(H24A,H24B,H24C), C25(H25A,
 H25B,H25C), C10A(H10D,H10E,H10F), C11A(H11D,H11E,H11F), C9A(H9AA,H9AB,H9AC)
;
_olex2_submission_special_instructions 'No special instructions were received'

loop_
_space_group_symop_operation_xyz
'x, y, z'
'-x, y+1/2, -z'

loop_
_atom_site_label
_atom_site_type_symbol
_atom_site_fract_x
_atom_site_fract_y
_atom_site_fract_z
_atom_site_U_iso_or_equiv
_atom_site_adp_type
_atom_site_occupancy
_atom_site_site_symmetry_order
_atom_site_calc_flag
_atom_site_refinement_flags_posn
_atom_site_refinement_flags_adp
_atom_site_refinement_flags_occupancy
_atom_site_disorder_assembly
_atom_site_disorder_group
Br1 Br 0.50824(4) 1.00991(9) 0.45245(2) 0.04267(17) Uani 1 1 d . . . . .
O2 O 0.4303(3) 0.4805(7) 0.02504(16) 0.0455(9) Uani 1 1 d . . . . .
O1 O 0.3843(3) 0.1972(5) 0.07606(14) 0.0309(7) Uani 1 1 d . . . . .
N1 N 0.6670(3) 0.5310(7) 0.19444(17) 0.0295(8) Uani 1 1 d . . . . .
N3 N 0.5531(3) 0.3043(6) 0.14674(18) 0.0272(8) Uani 1 1 d . . . . .
N2 N 0.6449(3) 0.4079(7) 0.14383(19) 0.0310(8) Uani 1 1 d . . . . .
N4 N 0.5112(3) 0.3509(6) 0.19681(18) 0.0269(8) Uani 1 1 d . . . . .
C13 C 0.5063(3) 0.5287(8) 0.32269(19) 0.0277(9) Uani 1 1 d . . . . .
H13 H 0.473776 0.393091 0.314234 0.033 Uiso 1 1 calc R . . . .
C3 C 0.6241(4) 0.8034(7) 0.2973(2) 0.0276(9) Uani 1 1 d . . . . .
H3 H 0.672098 0.855640 0.271795 0.033 Uiso 1 1 calc R . . . .
C5 C 0.5846(3) 0.4951(8) 0.22623(18) 0.0231(7) Uani 1 1 d . . . . .
C6 C 0.5019(4) 0.1512(8) 0.0980(2) 0.0309(10) Uani 1 1 d . . . . .
H6 H 0.539545 0.158739 0.061353 0.037 Uiso 1 1 calc R . . . .
C2 C 0.6061(4) 0.9221(7) 0.3486(2) 0.0289(9) Uani 1 1 d . . . . .
H2 H 0.640671 1.055595 0.357972 0.035 Uiso 1 1 calc R . . . .
C4 C 0.5729(3) 0.6119(7) 0.2836(2) 0.0246(8) Uani 1 1 d . . . . .
C1 C 0.5367(4) 0.8411(8) 0.3854(2) 0.0283(9) Uani 1 1 d . . . . .
C8 C 0.2325(5) 0.3987(10) 0.0133(3) 0.0417(13) Uani 1 1 d . . . . .
C9 C 0.1966(11) 0.267(2) -0.0455(6) 0.060(4) Uani 0.545(16) 1 d . . P A 1
H9A H 0.217243 0.119853 -0.035148 0.090 Uiso 0.545(16) 1 calc GR . P A 1
H9B H 0.234260 0.316411 -0.078308 0.090 Uiso 0.545(16) 1 calc GR . P A 1
H9C H 0.114698 0.277238 -0.061381 0.090 Uiso 0.545(16) 1 calc GR . P A 1
C10 C 0.1649(10) 0.338(3) 0.0624(6) 0.055(4) Uani 0.545(16) 1 d . . P A 1
H10A H 0.084832 0.367345 0.044939 0.083 Uiso 0.545(16) 1 calc GR . P A 1
H10B H 0.191541 0.420610 0.101460 0.083 Uiso 0.545(16) 1 calc GR . P A 1
H10C H 0.175193 0.188403 0.072357 0.083 Uiso 0.545(16) 1 calc GR . P A 1
C11 C 0.2088(12) 0.640(2) -0.0020(9) 0.061(4) Uani 0.545(16) 1 d . . P A 1
H11A H 0.239380 0.679284 -0.038670 0.092 Uiso 0.545(16) 1 calc GR . P A 1
H11B H 0.244943 0.723805 0.035147 0.092 Uiso 0.545(16) 1 calc GR . P A 1
H11C H 0.127279 0.664971 -0.012065 0.092 Uiso 0.545(16) 1 calc GR . P A 1
C14 C 0.4880(4) 0.6455(8) 0.3740(2) 0.0306(10) Uani 1 1 d . . . . .
H14 H 0.442652 0.591158 0.400717 0.037 Uiso 1 1 calc R . . . .
C12 C 0.5112(5) -0.0689(8) 0.1246(3) 0.0417(12) Uani 1 1 d . . . . .
H12A H 0.471738 -0.077094 0.159424 0.063 Uiso 1 1 calc GR . . . .
H12B H 0.590817 -0.104560 0.140881 0.063 Uiso 1 1 calc GR . . . .
H12C H 0.477007 -0.167866 0.090850 0.063 Uiso 1 1 calc GR . . . .
C7 C 0.3588(4) 0.3679(8) 0.0376(2) 0.0344(10) Uani 1 1 d . . . . .
Br2 Br 0.82062(4) 0.98964(12) 0.57670(3) 0.0528(2) Uani 1 1 d . . . . .
O4 O 1.0423(3) -0.0056(8) 0.15639(16) 0.0462(8) Uani 1 1 d . . . . .
O3 O 1.0533(3) 0.2102(6) 0.23943(17) 0.0390(8) Uani 1 1 d . . . . .
N8 N 0.9150(3) 0.4903(7) 0.30445(16) 0.0286(7) Uani 1 1 d . . . . .
N6 N 0.8257(4) 0.1840(7) 0.2830(2) 0.0362(9) Uani 1 1 d . . . . .
N7 N 0.8927(3) 0.3256(6) 0.26605(18) 0.0281(8) Uani 1 1 d . . . . .
N5 N 0.8013(4) 0.2588(7) 0.3353(2) 0.0375(10) Uani 1 1 d . . . . .
C27 C 0.7915(4) 0.5010(10) 0.4469(2) 0.0345(9) Uani 1 1 d . . . . .
H27 H 0.757312 0.366198 0.441319 0.041 Uiso 1 1 calc R . . . .
C22 C 1.2030(4) -0.0318(8) 0.2466(2) 0.0335(10) Uani 1 1 d . . . . .
C21 C 1.0922(4) 0.0525(7) 0.2078(2) 0.0302(10) Uani 1 1 d . . . . .
C17 C 0.9020(4) 0.7722(8) 0.4121(2) 0.0322(10) Uani 1 1 d . . . . .
H17 H 0.942831 0.821632 0.382338 0.039 Uiso 1 1 calc R . . . .
C26 C 0.9458(4) 0.4862(12) 0.1743(2) 0.0453(12) Uani 1 1 d . . . . .
H26A H 0.990063 0.591997 0.202394 0.068 Uiso 1 1 calc GR . . . .
H26B H 0.869002 0.538715 0.157898 0.068 Uiso 1 1 calc GR . . . .
H26C H 0.980976 0.457625 0.138594 0.068 Uiso 1 1 calc GR . . . .
C16 C 0.8948(4) 0.8963(8) 0.4634(2) 0.0353(10) Uani 1 1 d . . . . .
H16 H 0.930275 1.029986 0.469391 0.042 Uiso 1 1 calc R . . . .
C18 C 0.8509(4) 0.5759(7) 0.4030(2) 0.0294(10) Uani 1 1 d . . . . .
C19 C 0.8566(4) 0.4438(7) 0.3478(2) 0.0272(9) Uani 1 1 d . . . . .
C28 C 0.7829(4) 0.6259(9) 0.4990(2) 0.0378(11) Uani 1 1 d . . . . .
H28 H 0.742358 0.577058 0.528950 0.045 Uiso 1 1 calc R . . . .
C20 C 0.9416(4) 0.2877(8) 0.2112(2) 0.0312(10) Uani 1 1 d . . . . .
H20 H 0.897190 0.178113 0.182930 0.037 Uiso 1 1 calc R . . . .
C23 C 1.1806(5) -0.1266(11) 0.3079(3) 0.0483(14) Uani 1 1 d . . . . .
H23A H 1.156978 -0.015467 0.333511 0.072 Uiso 1 1 calc GR . . . .
H23B H 1.249603 -0.192768 0.332427 0.072 Uiso 1 1 calc GR . . . .
H23C H 1.120780 -0.232323 0.296965 0.072 Uiso 1 1 calc GR . . . .
C15 C 0.8336(4) 0.8201(9) 0.5065(2) 0.0361(11) Uani 1 1 d . . . . .
C24 C 1.2881(5) 0.1477(9) 0.2632(3) 0.0497(15) Uani 1 1 d . . . . .
H24A H 1.296098 0.217287 0.223838 0.075 Uiso 1 1 calc GR . . . .
H24B H 1.361211 0.091366 0.285689 0.075 Uiso 1 1 calc GR . . . .
H24C H 1.261383 0.249371 0.290537 0.075 Uiso 1 1 calc GR . . . .
C25 C 1.2468(5) -0.1998(11) 0.2082(3) 0.0544(15) Uani 1 1 d . . . . .
H25A H 1.193691 -0.317670 0.200210 0.082 Uiso 1 1 calc GR . . . .
H25B H 1.320460 -0.249487 0.232184 0.082 Uiso 1 1 calc GR . . . .
H25C H 1.254454 -0.140459 0.167375 0.082 Uiso 1 1 calc GR . . . .
C10A C 0.1997(17) 0.508(6) 0.0648(10) 0.100(9) Uani 0.455(16) 1 d . . P A 2
H10D H 0.121207 0.554308 0.050948 0.150 Uiso 0.455(16) 1 calc GR . P A 2
H10E H 0.248563 0.630688 0.077069 0.150 Uiso 0.455(16) 1 calc GR . P A 2
H10F H 0.207165 0.413816 0.101552 0.150 Uiso 0.455(16) 1 calc GR . P A 2
C11A C 0.2118(13) 0.516(4) -0.0483(9) 0.081(7) Uani 0.455(16) 1 d . . P A 2
H11D H 0.258039 0.455902 -0.075597 0.122 Uiso 0.455(16) 1 calc GR . P A 2
H11E H 0.231962 0.664167 -0.039927 0.122 Uiso 0.455(16) 1 calc GR . P A 2
H11F H 0.131969 0.505529 -0.069912 0.122 Uiso 0.455(16) 1 calc GR . P A 2
C9A C 0.1736(15) 0.178(4) 0.0041(11) 0.086(7) Uani 0.455(16) 1 d . . P A 2
H9AA H 0.094497 0.195259 -0.018234 0.128 Uiso 0.455(16) 1 calc GR . P A 2
H9AB H 0.177690 0.113727 0.045884 0.128 Uiso 0.455(16) 1 calc GR . P A 2
H9AC H 0.211967 0.087968 -0.021160 0.128 Uiso 0.455(16) 1 calc GR . P A 2

loop_
_atom_site_aniso_label
_atom_site_aniso_U_11
_atom_site_aniso_U_22
_atom_site_aniso_U_33
_atom_site_aniso_U_23
_atom_site_aniso_U_13
_atom_site_aniso_U_12
Br1 0.0483(3) 0.0468(3) 0.0346(2) -0.0119(3) 0.01310(19) 0.0019(3)
O2 0.0457(19) 0.049(2) 0.0386(16) 0.0174(19) 0.0025(14) -0.007(2)
O1 0.0342(17) 0.0300(16) 0.0270(15) -0.0027(13) 0.0042(12) -0.0048(13)
N1 0.0239(16) 0.028(2) 0.0362(18) -0.0044(17) 0.0058(13) 0.0012(16)
N3 0.0272(19) 0.0270(19) 0.0279(18) -0.0015(15) 0.0069(15) -0.0002(15)
N2 0.0272(19) 0.032(2) 0.036(2) -0.0013(16) 0.0116(15) -0.0031(16)
N4 0.0286(19) 0.0263(19) 0.0263(17) -0.0024(15) 0.0074(14) -0.0051(15)
C13 0.0245(18) 0.030(2) 0.0278(18) 0.0007(19) 0.0043(15) -0.0059(19)
C3 0.024(2) 0.028(2) 0.031(2) -0.0015(17) 0.0080(17) -0.0029(17)
C5 0.0203(17) 0.0197(18) 0.0292(17) 0.0005(19) 0.0058(13) 0.0003(19)
C6 0.037(2) 0.024(2) 0.031(2) -0.0032(18) 0.0067(19) 0.0019(19)
C2 0.028(2) 0.024(2) 0.033(2) -0.0017(18) 0.0044(17) -0.0039(17)
C4 0.021(2) 0.023(2) 0.028(2) 0.0022(17) 0.0027(16) 0.0002(17)
C1 0.027(2) 0.034(2) 0.024(2) -0.0025(18) 0.0035(16) 0.0022(19)
C8 0.040(3) 0.052(3) 0.032(2) 0.002(2) 0.004(2) -0.003(2)
C9 0.048(7) 0.075(9) 0.046(6) -0.021(6) -0.012(5) 0.010(6)
C10 0.036(6) 0.077(10) 0.055(7) 0.006(7) 0.015(5) 0.007(6)
C11 0.051(7) 0.039(7) 0.090(11) 0.002(6) 0.006(7) 0.007(5)
C14 0.028(2) 0.036(3) 0.028(2) 0.0014(19) 0.0055(17) -0.0041(19)
C12 0.053(3) 0.027(2) 0.044(3) -0.003(2) 0.009(2) 0.000(2)
C7 0.043(3) 0.035(3) 0.024(2) 0.0027(18) 0.0053(19) -0.007(2)
Br2 0.0400(3) 0.0768(5) 0.0419(3) -0.0248(3) 0.0098(2) -0.0036(3)
O4 0.0444(18) 0.049(2) 0.0400(17) -0.013(2) -0.0003(14) 0.006(2)
O3 0.0223(16) 0.051(2) 0.0402(18) -0.0161(16) -0.0001(13) 0.0064(15)
N8 0.0262(16) 0.0282(19) 0.0309(16) 0.0008(18) 0.0056(13) -0.0034(18)
N6 0.041(2) 0.024(2) 0.045(2) 0.0003(17) 0.0147(18) -0.0068(17)
N7 0.0281(19) 0.0248(19) 0.0313(18) -0.0015(15) 0.0069(15) 0.0009(15)
N5 0.047(3) 0.026(2) 0.044(2) -0.0025(17) 0.019(2) -0.0083(17)
C27 0.031(2) 0.038(2) 0.036(2) 0.005(3) 0.0101(17) 0.003(3)
C22 0.026(2) 0.033(3) 0.040(2) 0.007(2) 0.0060(17) -0.0043(19)
C21 0.027(2) 0.031(3) 0.033(2) 0.0002(17) 0.0080(17) -0.0014(17)
C17 0.031(2) 0.034(3) 0.031(2) 0.0008(19) 0.0064(18) -0.0037(19)
C26 0.035(2) 0.065(4) 0.039(2) 0.009(3) 0.0148(18) 0.002(3)
C16 0.030(2) 0.033(3) 0.042(3) 0.001(2) 0.0043(19) -0.0016(19)
C18 0.023(2) 0.032(2) 0.033(2) 0.0040(18) 0.0042(16) 0.0051(17)
C19 0.024(2) 0.026(2) 0.032(2) 0.0058(17) 0.0065(16) -0.0002(16)
C28 0.030(2) 0.053(3) 0.032(2) -0.002(2) 0.0110(19) -0.004(2)
C20 0.019(2) 0.042(3) 0.033(2) -0.006(2) 0.0056(17) 0.0008(18)
C23 0.038(3) 0.061(4) 0.044(3) 0.018(3) 0.006(2) -0.005(3)
C15 0.026(2) 0.046(3) 0.033(2) -0.008(2) 0.0010(18) 0.007(2)
C24 0.027(3) 0.043(3) 0.073(4) 0.019(3) -0.002(2) -0.007(2)
C25 0.043(3) 0.052(4) 0.071(4) 0.000(3) 0.018(3) 0.011(3)
C10A 0.067(11) 0.14(2) 0.086(12) -0.035(17) 0.010(9) 0.048(16)
C11A 0.056(8) 0.105(16) 0.073(11) 0.056(14) -0.006(7) 0.005(11)
C9A 0.053(10) 0.091(14) 0.094(14) 0.025(12) -0.022(9) -0.023(9)

loop_
_atom_type_symbol
_atom_type_description
_atom_type_scat_dispersion_real
_atom_type_scat_dispersion_imag
_atom_type_scat_source
C C 0.0181 0.0091 'International Tables Vol C Tables 4.2.6.8 and 6.1.1.4'
H H 0.0000 0.0000 'International Tables Vol C Tables 4.2.6.8 and 6.1.1.4'
Br Br -0.6763 1.2805 'International Tables Vol C Tables 4.2.6.8 and 6.1.1.4'
N N 0.0311 0.0180 'International Tables Vol C Tables 4.2.6.8 and 6.1.1.4'
O O 0.0492 0.0322 'International Tables Vol C Tables 4.2.6.8 and 6.1.1.4'

loop_
_geom_angle_atom_site_label_1
_geom_angle_atom_site_label_2
_geom_angle_atom_site_label_3
_geom_angle
_geom_angle_site_symmetry_1
_geom_angle_site_symmetry_3
_geom_angle_publ_flag
C7 O1 C6 115.8(4) . . ?
N2 N1 C5 106.4(4) . . ?
N2 N3 N4 114.6(4) . . ?
N2 N3 C6 121.9(4) . . ?
N4 N3 C6 123.4(4) . . ?
N3 N2 N1 105.9(4) . . ?
N3 N4 C5 101.4(3) . . ?
C4 C13 H13 120.2 . . ?
C14 C13 H13 120.2 . . ?
C14 C13 C4 119.7(5) . . ?
C2 C3 H3 119.8 . . ?
C4 C3 H3 119.8 . . ?
C4 C3 C2 120.4(4) . . ?
N1 C5 C4 124.1(4) . . ?
N4 C5 N1 111.7(4) . . ?
N4 C5 C4 124.1(4) . . ?
O1 C6 N3 109.3(4) . . ?
O1 C6 H6 109.6 . . ?
O1 C6 C12 107.3(4) . . ?
N3 C6 H6 109.6 . . ?
N3 C6 C12 111.3(4) . . ?
C12 C6 H6 109.6 . . ?
C3 C2 H2 120.7 . . ?
C1 C2 C3 118.6(4) . . ?
C1 C2 H2 120.7 . . ?
C13 C4 C5 119.5(4) . . ?
C3 C4 C13 120.3(4) . . ?
C3 C4 C5 120.2(4) . . ?
C2 C1 Br1 117.9(4) . . ?
C14 C1 Br1 120.2(4) . . ?
C14 C1 C2 122.0(4) . . ?
C9 C8 C10 110.1(9) . . ?
C9 C8 C11 111.3(9) . . ?
C9 C8 C7 107.2(6) . . ?
C10 C8 C11 106.7(10) . . ?
C7 C8 C10 113.1(6) . . ?
C7 C8 C11 108.6(7) . . ?
C7 C8 C9A 109.0(8) . . ?
C10A C8 C7 103.6(9) . . ?
C10A C8 C11A 114.9(17) . . ?
C10A C8 C9A 109.3(18) . . ?
C11A C8 C7 108.7(8) . . ?
C11A C8 C9A 110.9(13) . . ?
C8 C9 H9A 109.5 . . ?
C8 C9 H9B 109.5 . . ?
C8 C9 H9C 109.5 . . ?
H9A C9 H9B 109.5 . . ?
H9A C9 H9C 109.5 . . ?
H9B C9 H9C 109.5 . . ?
C8 C10 H10A 109.5 . . ?
C8 C10 H10B 109.5 . . ?
C8 C10 H10C 109.5 . . ?
H10A C10 H10B 109.5 . . ?
H10A C10 H10C 109.5 . . ?
H10B C10 H10C 109.5 . . ?
C8 C11 H11A 109.5 . . ?
C8 C11 H11B 109.5 . . ?
C8 C11 H11C 109.5 . . ?
H11A C11 H11B 109.5 . . ?
H11A C11 H11C 109.5 . . ?
H11B C11 H11C 109.5 . . ?
C13 C14 H14 120.5 . . ?
C1 C14 C13 119.0(4) . . ?
C1 C14 H14 120.5 . . ?
C6 C12 H12A 109.5 . . ?
C6 C12 H12B 109.5 . . ?
C6 C12 H12C 109.5 . . ?
H12A C12 H12B 109.5 . . ?
H12A C12 H12C 109.5 . . ?
H12B C12 H12C 109.5 . . ?
O2 C7 O1 122.5(5) . . ?
O2 C7 C8 124.9(5) . . ?
O1 C7 C8 112.6(4) . . ?
C21 O3 C20 116.4(3) . . ?
N7 N8 C19 101.3(4) . . ?
N5 N6 N7 105.3(4) . . ?
N8 N7 C20 124.9(4) . . ?
N6 N7 N8 114.8(4) . . ?
N6 N7 C20 120.1(4) . . ?
N6 N5 C19 106.6(4) . . ?
C18 C27 H27 120.2 . . ?
C28 C27 H27 120.2 . . ?
C28 C27 C18 119.6(5) . . ?
C21 C22 C23 107.6(4) . . ?
C21 C22 C24 109.6(4) . . ?
C21 C22 C25 109.2(4) . . ?
C24 C22 C23 109.8(5) . . ?
C25 C22 C23 110.2(5) . . ?
C25 C22 C24 110.4(5) . . ?
O4 C21 O3 122.2(4) . . ?
O4 C21 C22 127.0(4) . . ?
O3 C21 C22 110.8(4) . . ?
C16 C17 H17 119.3 . . ?
C16 C17 C18 121.4(5) . . ?
C18 C17 H17 119.3 . . ?
H26A C26 H26B 109.5 . . ?
H26A C26 H26C 109.5 . . ?
H26B C26 H26C 109.5 . . ?
C20 C26 H26A 109.5 . . ?
C20 C26 H26B 109.5 . . ?
C20 C26 H26C 109.5 . . ?
C17 C16 H16 120.9 . . ?
C17 C16 C15 118.2(5) . . ?
C15 C16 H16 120.9 . . ?
C27 C18 C19 118.6(4) . . ?
C17 C18 C27 119.7(5) . . ?
C17 C18 C19 121.7(4) . . ?
N8 C19 N5 112.1(4) . . ?
N8 C19 C18 124.8(4) . . ?
N5 C19 C18 123.1(4) . . ?
C27 C28 H28 120.3 . . ?
C15 C28 C27 119.4(5) . . ?
C15 C28 H28 120.3 . . ?
O3 C20 N7 103.7(4) . . ?
O3 C20 C26 111.6(4) . . ?
O3 C20 H20 110.1 . . ?
N7 C20 C26 111.0(4) . . ?
N7 C20 H20 110.1 . . ?
C26 C20 H20 110.1 . . ?
C22 C23 H23A 109.5 . . ?
C22 C23 H23B 109.5 . . ?
C22 C23 H23C 109.5 . . ?
H23A C23 H23B 109.5 . . ?
H23A C23 H23C 109.5 . . ?
H23B C23 H23C 109.5 . . ?
C16 C15 Br2 119.0(4) . . ?
C28 C15 Br2 119.2(4) . . ?
C28 C15 C16 121.7(5) . . ?
C22 C24 H24A 109.5 . . ?
C22 C24 H24B 109.5 . . ?
C22 C24 H24C 109.5 . . ?
H24A C24 H24B 109.5 . . ?
H24A C24 H24C 109.5 . . ?
H24B C24 H24C 109.5 . . ?
C22 C25 H25A 109.5 . . ?
C22 C25 H25B 109.5 . . ?
C22 C25 H25C 109.5 . . ?
H25A C25 H25B 109.5 . . ?
H25A C25 H25C 109.5 . . ?
H25B C25 H25C 109.5 . . ?
C8 C10A H10D 109.5 . . ?
C8 C10A H10E 109.5 . . ?
C8 C10A H10F 109.5 . . ?
H10D C10A H10E 109.5 . . ?
H10D C10A H10F 109.5 . . ?
H10E C10A H10F 109.5 . . ?
C8 C11A H11D 109.5 . . ?
C8 C11A H11E 109.5 . . ?
C8 C11A H11F 109.5 . . ?
H11D C11A H11E 109.5 . . ?
H11D C11A H11F 109.5 . . ?
H11E C11A H11F 109.5 . . ?
C8 C9A H9AA 109.5 . . ?
C8 C9A H9AB 109.5 . . ?
C8 C9A H9AC 109.5 . . ?
H9AA C9A H9AB 109.5 . . ?
H9AA C9A H9AC 109.5 . . ?
H9AB C9A H9AC 109.5 . . ?

loop_
_geom_bond_atom_site_label_1
_geom_bond_atom_site_label_2
_geom_bond_distance
_geom_bond_site_symmetry_2
_geom_bond_publ_flag
Br1 C1 1.895(4) . ?
O2 C7 1.206(6) . ?
O1 C6 1.432(6) . ?
O1 C7 1.358(6) . ?
N1 N2 1.319(5) . ?
N1 C5 1.358(5) . ?
N3 N2 1.312(6) . ?
N3 N4 1.328(5) . ?
N3 C6 1.463(6) . ?
N4 C5 1.336(6) . ?
C13 H13 0.9500 . ?
C13 C4 1.400(6) . ?
C13 C14 1.391(7) . ?
C3 H3 0.9500 . ?
C3 C2 1.395(6) . ?
C3 C4 1.370(7) . ?
C5 C4 1.476(6) . ?
C6 H6 1.0000 . ?
C6 C12 1.509(7) . ?
C2 H2 0.9500 . ?
C2 C1 1.385(7) . ?
C1 C14 1.377(7) . ?
C8 C9 1.499(12) . ?
C8 C10 1.530(13) . ?
C8 C11 1.582(13) . ?
C8 C7 1.521(8) . ?
C8 C10A 1.441(19) . ?
C8 C11A 1.494(15) . ?
C8 C9A 1.57(2) . ?
C9 H9A 0.9800 . ?
C9 H9B 0.9800 . ?
C9 H9C 0.9800 . ?
C10 H10A 0.9800 . ?
C10 H10B 0.9800 . ?
C10 H10C 0.9800 . ?
C11 H11A 0.9800 . ?
C11 H11B 0.9800 . ?
C11 H11C 0.9800 . ?
C14 H14 0.9500 . ?
C12 H12A 0.9800 . ?
C12 H12B 0.9800 . ?
C12 H12C 0.9800 . ?
Br2 C15 1.894(5) . ?
O4 C21 1.193(6) . ?
O3 C21 1.357(6) . ?
O3 C20 1.444(6) . ?
N8 N7 1.324(6) . ?
N8 C19 1.330(6) . ?
N6 N7 1.323(6) . ?
N6 N5 1.318(6) . ?
N7 C20 1.459(6) . ?
N5 C19 1.353(6) . ?
C27 H27 0.9500 . ?
C27 C18 1.399(7) . ?
C27 C28 1.399(7) . ?
C22 C21 1.514(6) . ?
C22 C23 1.532(7) . ?
C22 C24 1.529(7) . ?
C22 C25 1.522(8) . ?
C17 H17 0.9500 . ?
C17 C16 1.377(7) . ?
C17 C18 1.390(7) . ?
C26 H26A 0.9800 . ?
C26 H26B 0.9800 . ?
C26 H26C 0.9800 . ?
C26 C20 1.500(8) . ?
C16 H16 0.9500 . ?
C16 C15 1.404(8) . ?
C18 C19 1.470(7) . ?
C28 H28 0.9500 . ?
C28 C15 1.375(8) . ?
C20 H20 1.0000 . ?
C23 H23A 0.9800 . ?
C23 H23B 0.9800 . ?
C23 H23C 0.9800 . ?
C24 H24A 0.9800 . ?
C24 H24B 0.9800 . ?
C24 H24C 0.9800 . ?
C25 H25A 0.9800 . ?
C25 H25B 0.9800 . ?
C25 H25C 0.9800 . ?
C10A H10D 0.9800 . ?
C10A H10E 0.9800 . ?
C10A H10F 0.9800 . ?
C11A H11D 0.9800 . ?
C11A H11E 0.9800 . ?
C11A H11F 0.9800 . ?
C9A H9AA 0.9800 . ?
C9A H9AB 0.9800 . ?
C9A H9AC 0.9800 . ?

loop_
_geom_torsion_atom_site_label_1
_geom_torsion_atom_site_label_2
_geom_torsion_atom_site_label_3
_geom_torsion_atom_site_label_4
_geom_torsion
_geom_torsion_site_symmetry_1
_geom_torsion_site_symmetry_2
_geom_torsion_site_symmetry_3
_geom_torsion_site_symmetry_4
_geom_torsion_publ_flag
Br1 C1 C14 C13 177.2(3) . . . . ?
N1 C5 C4 C13 -162.7(4) . . . . ?
N1 C5 C4 C3 19.3(6) . . . . ?
N3 N4 C5 N1 -0.2(5) . . . . ?
N3 N4 C5 C4 175.7(4) . . . . ?
N2 N1 C5 N4 0.3(5) . . . . ?
N2 N1 C5 C4 -175.5(4) . . . . ?
N2 N3 N4 C5 0.0(5) . . . . ?
N2 N3 C6 O1 -129.2(4) . . . . ?
N2 N3 C6 C12 112.5(5) . . . . ?
N4 N3 N2 N1 0.2(5) . . . . ?
N4 N3 C6 O1 50.3(6) . . . . ?
N4 N3 C6 C12 -68.0(6) . . . . ?
N4 C5 C4 C13 22.0(6) . . . . ?
N4 C5 C4 C3 -156.0(4) . . . . ?
C3 C2 C1 Br1 -177.4(3) . . . . ?
C3 C2 C1 C14 1.9(7) . . . . ?
C5 N1 N2 N3 -0.3(5) . . . . ?
C6 O1 C7 O2 -3.5(7) . . . . ?
C6 O1 C7 C8 176.7(4) . . . . ?
C6 N3 N2 N1 179.7(4) . . . . ?
C6 N3 N4 C5 -179.6(4) . . . . ?
C2 C3 C4 C13 -3.1(7) . . . . ?
C2 C3 C4 C5 174.9(4) . . . . ?
C2 C1 C14 C13 -2.1(7) . . . . ?
C4 C13 C14 C1 -0.4(7) . . . . ?
C4 C3 C2 C1 0.7(7) . . . . ?
C9 C8 C7 O2 94.4(9) . . . . ?
C9 C8 C7 O1 -85.7(8) . . . . ?
C10 C8 C7 O2 -144.1(9) . . . . ?
C10 C8 C7 O1 35.8(9) . . . . ?
C11 C8 C7 O2 -25.9(10) . . . . ?
C11 C8 C7 O1 154.0(8) . . . . ?
C14 C13 C4 C3 2.9(6) . . . . ?
C14 C13 C4 C5 -175.1(4) . . . . ?
C7 O1 C6 N3 73.6(5) . . . . ?
C7 O1 C6 C12 -165.6(4) . . . . ?
N8 N7 C20 O3 77.9(5) . . . . ?
N8 N7 C20 C26 -42.0(6) . . . . ?
N6 N7 C20 O3 -97.8(5) . . . . ?
N6 N7 C20 C26 142.3(4) . . . . ?
N6 N5 C19 N8 0.6(5) . . . . ?
N6 N5 C19 C18 -179.8(4) . . . . ?
N7 N8 C19 N5 -0.3(5) . . . . ?
N7 N8 C19 C18 -179.9(4) . . . . ?
N7 N6 N5 C19 -0.6(5) . . . . ?
N5 N6 N7 N8 0.4(5) . . . . ?
N5 N6 N7 C20 176.6(4) . . . . ?
C27 C18 C19 N8 -176.2(4) . . . . ?
C27 C18 C19 N5 4.3(7) . . . . ?
C27 C28 C15 Br2 179.5(4) . . . . ?
C27 C28 C15 C16 -0.5(8) . . . . ?
C21 O3 C20 N7 141.1(4) . . . . ?
C21 O3 C20 C26 -99.4(5) . . . . ?
C17 C16 C15 Br2 -179.1(4) . . . . ?
C17 C16 C15 C28 0.9(7) . . . . ?
C17 C18 C19 N8 4.3(7) . . . . ?
C17 C18 C19 N5 -175.3(4) . . . . ?
C16 C17 C18 C27 -0.6(7) . . . . ?
C16 C17 C18 C19 179.0(4) . . . . ?
C18 C27 C28 C15 -0.4(7) . . . . ?
C18 C17 C16 C15 -0.3(7) . . . . ?
C19 N8 N7 N6 -0.1(5) . . . . ?
C19 N8 N7 C20 -176.0(4) . . . . ?
C28 C27 C18 C17 0.9(7) . . . . ?
C28 C27 C18 C19 -178.6(4) . . . . ?
C20 O3 C21 O4 7.3(7) . . . . ?
C20 O3 C21 C22 -172.7(4) . . . . ?
C23 C22 C21 O4 -116.6(6) . . . . ?
C23 C22 C21 O3 63.4(5) . . . . ?
C24 C22 C21 O4 124.0(6) . . . . ?
C24 C22 C21 O3 -56.0(5) . . . . ?
C25 C22 C21 O4 3.0(7) . . . . ?
C25 C22 C21 O3 -177.0(4) . . . . ?
C10A C8 C7 O2 -96.7(17) . . . . ?
C10A C8 C7 O1 83.2(17) . . . . ?
C11A C8 C7 O2 25.9(14) . . . . ?
C11A C8 C7 O1 -154.2(12) . . . . ?
C9A C8 C7 O2 146.9(11) . . . . ?
C9A C8 C7 O1 -33.2(11) . . . . ?
